data_1550762
loop_
_publ_author_name
'Wang, Zheng'
'Zhang, Randi'
'Zhang, Wenjuan'
'Solan, Gregory'
'Liu, Qingbin'
'tongling, liang'
'Sun, Wen Hua'

_publ_section_title
;
 Enhancing thermostability of iron ethylene polymerization catalysts
 through N,N,N-chelation of doubly fused
 \a,\a&#x2032;-bis(arylimino)-2,3:5,6-bis(hexamethylene)pyridines
;
_journal_name_full 'Catalysis Science &amp; Technology'
_journal_paper_doi 10.1039/C9CY00293F
_journal_year 2019
_chemical_formula_moiety 'C41 H55 Cl2 Fe N3, C4 H8 O'
_chemical_formula_sum 'C45 H63 Cl2 Fe N3 O'
_chemical_formula_weight 788.71
_space_group_crystal_system monoclinic
_space_group_IT_number 14
_space_group_name_Hall '-P 2ybc'
_space_group_name_H-M_alt 'P 1 21/c 1'
_symmetry_space_group_name_Hall '-P 2ybc'
_symmetry_space_group_name_H-M 'P 1 21/c 1'
_atom_sites_solution_hydrogens geom
_atom_sites_solution_primary dual
_audit_creation_date 2018-10-10
_audit_creation_method
;
Olex2 1.2
(compiled 2017.08.10 svn.r3458 for OlexSys, GUI svn.r5381)
;
_audit_update_record
;
2018-12-29 deposited with the CCDC.    2019-03-20 downloaded from the CCDC.
;
_cell_angle_alpha 90
_cell_angle_beta 102.600(2)
_cell_angle_gamma 90
_cell_formula_units_Z 8
_cell_length_a 13.3638(3)
_cell_length_b 34.6037(6)
_cell_length_c 18.3685(4)
_cell_measurement_reflns_used 23669
_cell_measurement_temperature 173
_cell_measurement_theta_max 30.1780
_cell_measurement_theta_min 1.7180
_cell_volume 8289.7(3)
_computing_molecular_graphics 'Olex2 (Dolomanov et al., 2009)'
_computing_publication_material 'Olex2 (Dolomanov et al., 2009)'
_computing_structure_refinement 'ShelXL (Sheldrick, 2015)'
_computing_structure_solution 'ShelXT (Sheldrick, 2015)'
_diffrn_ambient_temperature 173
_diffrn_detector 'CCD plate'
_diffrn_measured_fraction_theta_full 0.999
_diffrn_measured_fraction_theta_max 0.999
_diffrn_measurement_device_type 'dtrek-CrysAlisPro-abstract goniometer imported rigaku-d*trek images'
_diffrn_radiation_type MoK\a
_diffrn_radiation_wavelength 0.71073
_diffrn_reflns_av_R_equivalents 0.0632
_diffrn_reflns_av_unetI/netI 0.0639
_diffrn_reflns_Laue_measured_fraction_full 0.999
_diffrn_reflns_Laue_measured_fraction_max 0.999
_diffrn_reflns_limit_h_max 17
_diffrn_reflns_limit_h_min -15
_diffrn_reflns_limit_k_max 44
_diffrn_reflns_limit_k_min -44
_diffrn_reflns_limit_l_max 23
_diffrn_reflns_limit_l_min -23
_diffrn_reflns_number 77124
_diffrn_reflns_point_group_measured_fraction_full 0.999
_diffrn_reflns_point_group_measured_fraction_max 0.999
_diffrn_reflns_theta_full 25.242
_diffrn_reflns_theta_max 27.500
_diffrn_reflns_theta_min 1.636
_exptl_absorpt_coefficient_mu 0.530
_exptl_crystal_colour blue
_exptl_crystal_density_diffrn 1.261
_exptl_crystal_description rod
_exptl_crystal_F_000 3360
_exptl_crystal_size_max 0.355
_exptl_crystal_size_mid 0.080
_exptl_crystal_size_min 0.035
_refine_diff_density_max 2.801
_refine_diff_density_min -0.797
_refine_diff_density_rms 0.104
_refine_ls_extinction_method none
_refine_ls_goodness_of_fit_ref 1.094
_refine_ls_hydrogen_treatment constr
_refine_ls_matrix_type full
_refine_ls_number_parameters 953
_refine_ls_number_reflns 19015
_refine_ls_number_restraints 0
_refine_ls_restrained_S_all 1.094
_refine_ls_R_factor_all 0.1373
_refine_ls_R_factor_gt 0.1006
_refine_ls_shift/su_max 0.001
_refine_ls_shift/su_mean 0.000
_refine_ls_structure_factor_coef Fsqd
_refine_ls_weighting_details 'w=1/[\s^2^(Fo^2^)+(0.0742P)^2^+46.4080P] where P=(Fo^2^+2Fc^2^)/3'
_refine_ls_weighting_scheme calc
_refine_ls_wR_factor_gt 0.2461
_refine_ls_wR_factor_ref 0.2641
_reflns_Friedel_coverage 0.000
_reflns_number_gt 13319
_reflns_number_total 19015
_reflns_threshold_expression 'I > 2\s(I)'
_cod_data_source_file c9cy00293f2.cif
_cod_data_source_block Fe3
_cod_depositor_comments
;

2019-05-20
Z value and formula fixed to values more according to usual
chemical conventions.                 miguel
;
_cod_original_formula_sum 'C90 H122 Cl4 Fe2 N6 O2'
_cod_original_formula_weight 1573.43
_cod_original_formula_moiety '2(C41 H55 Cl2 Fe N3), C4 H8 O, C4 H4 O'
_cod_original_formula_units_Z 4
_cod_database_code 1550762
_shelx_shelxl_version_number 2014/7
_shelx_space_group_comment
;
The symmetry employed for this shelxl refinement is uniquely defined
by the following loop, which should always be used as a source of
symmetry information in preference to the above space-group names.
They are only intended as comments.
;
_olex2_refinement_description
;
1. Fixed Uiso
 At 1.2 times of:
  All C(H) groups, All C(H,H) groups
 At 1.5 times of:
  All C(H,H,H) groups
2.a Ternary CH refined with riding coordinates:
 C68(H68), C77(H77), C39(H39), C36(H36), C27(H27), C80(H80), C65(H65), C20(H20)
2.b Secondary CH2 refined with riding coordinates:
 C17(H17a,H17b), C11(H11a,H11b), C58(H58a,H58b), C14(H14a,H14b), C13(H13a,
 H13b), C57(H57a,H57b), C15(H15a,H15b), C54(H54a,H54b), C52(H52a,H52b), C7(H7a,
 H7b), C48(H48a,H48b), C10(H10a,H10b), C51(H51a,H51b), C55(H55a,H55b), C16(H16a,
 H16b), C50(H50a,H50b), C9(H9a,H9b), C56(H56a,H56b), C8(H8a,H8b), C49(H49a,
 H49b), C87(H87a,H87b), C90(H90a,H90b), C89(H89a,H89b), C88(H88a,H88b)
2.c Aromatic/amide H refined with riding coordinates:
 C3(H3), C44(H44), C75(H75), C33(H33), C74(H74), C34(H34), C61(H61), C62(H62),
 C25(H25), C73(H73), C32(H32), C63(H63), C23(H23), C24(H24), C85(H85), C83(H83),
  C86(H86), C84(H84)
2.d Idealised Me refined as rotating group:
 C69(H69a,H69b,H69c), C29(H29a,H29b,H29c), C70(H70a,H70b,H70c), C28(H28a,H28b,
 H28c), C38(H38a,H38b,H38c), C37(H37a,H37b,H37c), C82(H82a,H82b,H82c), C67(H67a,
 H67b,H67c), C81(H81a,H81b,H81c), C21(H21a,H21b,H21c), C22(H22a,H22b,H22c),
 C66(H66a,H66b,H66c), C41(H41a,H41b,H41c), C78(H78a,H78b,H78c), C79(H79a,H79b,
 H79c), C40(H40a,H40b,H40c)
;
_olex2_submission_special_instructions 'No special instructions were received'

loop_
_space_group_symop_operation_xyz
'x, y, z'
'-x, y+1/2, -z+1/2'
'-x, -y, -z'
'x, -y-1/2, z-1/2'

loop_
_atom_site_label
_atom_site_type_symbol
_atom_site_fract_x
_atom_site_fract_y
_atom_site_fract_z
_atom_site_U_iso_or_equiv
_atom_site_adp_type
_atom_site_occupancy
_atom_site_site_symmetry_order
_atom_site_calc_flag
_atom_site_refinement_flags_posn
Fe1 Fe 0.78200(5) 0.37090(2) 0.17056(4) 0.02291(17) Uani 1 1 d .
Fe2 Fe 0.27439(6) 0.38074(2) 0.67407(4) 0.02454(18) Uani 1 1 d .
Cl2 Cl 0.63842(11) 0.33744(4) 0.12024(8) 0.0379(3) Uani 1 1 d .
Cl1 Cl 0.92974(11) 0.33731(4) 0.22750(8) 0.0369(3) Uani 1 1 d .
Cl4 Cl 0.42589(11) 0.41210(4) 0.73115(8) 0.0387(3) Uani 1 1 d .
Cl3 Cl 0.13508(12) 0.41523(4) 0.61777(8) 0.0404(3) Uani 1 1 d .
N1 N 0.8636(3) 0.42186(12) 0.1994(2) 0.0236(9) Uani 1 1 d .
N4 N 0.3452(3) 0.32820(12) 0.7092(2) 0.0273(9) Uani 1 1 d .
N5 N 0.3194(3) 0.35626(12) 0.5779(2) 0.0264(9) Uani 1 1 d .
N2 N 0.7277(3) 0.39457(13) 0.2640(2) 0.0271(9) Uani 1 1 d .
N6 N 0.2164(3) 0.36346(12) 0.7710(2) 0.0254(9) Uani 1 1 d .
N3 N 0.8288(3) 0.39008(12) 0.0713(2) 0.0262(9) Uani 1 1 d .
C1 C 0.8664(4) 0.43724(15) 0.2668(3) 0.0271(11) Uani 1 1 d .
C42 C 0.3456(4) 0.31599(15) 0.7799(3) 0.0274(11) Uani 1 1 d .
C2 C 0.9428(4) 0.46335(15) 0.2996(3) 0.0313(12) Uani 1 1 d .
C5 C 0.9293(4) 0.43240(15) 0.1570(3) 0.0259(11) Uani 1 1 d .
C4 C 1.0081(4) 0.45945(15) 0.1849(3) 0.0310(12) Uani 1 1 d .
C43 C 0.4118(4) 0.28687(15) 0.8141(3) 0.0319(12) Uani 1 1 d .
C46 C 0.4044(4) 0.31176(16) 0.6675(3) 0.0294(11) Uani 1 1 d .
C3 C 1.0128(4) 0.47289(16) 0.2563(4) 0.0369(13) Uani 1 1 d .
H3 H 1.0662 0.4895 0.2768 0.044 Uiso 1 1 calc R
C44 C 0.4737(4) 0.27052(16) 0.7695(3) 0.0346(13) Uani 1 1 d .
H44 H 0.5202 0.2515 0.7906 0.041 Uiso 1 1 calc R
C68 C 0.2480(5) 0.43756(17) 0.8492(3) 0.0353(13) Uani 1 1 d .
H68 H 0.3007 0.4196 0.8404 0.042 Uiso 1 1 calc R
C12 C 0.7787(4) 0.42316(15) 0.2990(3) 0.0267(11) Uani 1 1 d .
C6 C 0.9051(4) 0.41388(16) 0.0824(3) 0.0299(11) Uani 1 1 d .
C59 C 0.1303(4) 0.38187(16) 0.7923(3) 0.0301(12) Uani 1 1 d .
C53 C 0.2639(4) 0.33588(15) 0.8111(3) 0.0292(11) Uani 1 1 d .
C71 C 0.2822(4) 0.37053(16) 0.5021(3) 0.0286(11) Uani 1 1 d .
C75 C 0.1639(5) 0.36477(18) 0.3837(3) 0.0381(13) Uani 1 1 d .
H75 H 0.1118 0.3515 0.3515 0.046 Uiso 1 1 calc R
C33 C 0.6888(5) 0.3458(2) -0.1401(4) 0.0457(16) Uani 1 1 d .
H33 H 0.6564 0.3359 -0.1863 0.055 Uiso 1 1 calc R
C45 C 0.4703(4) 0.28082(16) 0.6963(3) 0.0339(13) Uani 1 1 d .
C60 C 0.1443(4) 0.41744(17) 0.8289(3) 0.0334(12) Uani 1 1 d .
C47 C 0.3846(4) 0.32835(17) 0.5910(3) 0.0314(12) Uani 1 1 d .
C18 C 0.6395(4) 0.37946(17) 0.2881(3) 0.0308(12) Uani 1 1 d .
C74 C 0.1998(5) 0.39859(19) 0.3604(3) 0.0442(15) Uani 1 1 d .
H74 H 0.1726 0.4080 0.3128 0.053 Uiso 1 1 calc R
C30 C 0.7850(4) 0.37512(15) -0.0028(3) 0.0273(11) Uani 1 1 d .
C35 C 0.8138(5) 0.33870(17) -0.0253(3) 0.0352(13) Uani 1 1 d .
C34 C 0.7639(5) 0.32496(18) -0.0938(3) 0.0407(14) Uani 1 1 d .
H34 H 0.7817 0.3008 -0.1093 0.049 Uiso 1 1 calc R
C31 C 0.7082(4) 0.39731(17) -0.0489(3) 0.0317(12) Uani 1 1 d .
C76 C 0.2037(4) 0.34968(16) 0.4548(3) 0.0313(12) Uani 1 1 d .
C77 C 0.1599(5) 0.31268(17) 0.4786(4) 0.0364(13) Uani 1 1 d .
H77 H 0.2028 0.3046 0.5265 0.044 Uiso 1 1 calc R
C72 C 0.3199(5) 0.40507(17) 0.4789(3) 0.0372(13) Uani 1 1 d .
C39 C 0.6771(5) 0.43683(18) -0.0262(3) 0.0377(13) Uani 1 1 d .
H39 H 0.7117 0.4409 0.0260 0.045 Uiso 1 1 calc R
C36 C 0.8975(5) 0.31461(18) 0.0243(4) 0.0450(16) Uani 1 1 d .
H36 H 0.9323 0.3309 0.0658 0.054 Uiso 1 1 calc R
C61 C 0.0568(5) 0.43464(19) 0.8464(3) 0.0420(15) Uani 1 1 d .
H61 H 0.0633 0.4585 0.8704 0.050 Uiso 1 1 calc R
C26 C 0.6501(4) 0.34668(18) 0.3340(3) 0.0346(13) Uani 1 1 d .
C62 C -0.0378(5) 0.4173(2) 0.8290(4) 0.0462(16) Uani 1 1 d .
H62 H -0.0939 0.4290 0.8422 0.055 Uiso 1 1 calc R
C25 C 0.5624(5) 0.3329(2) 0.3539(3) 0.0451(16) Uani 1 1 d .
H25 H 0.5672 0.3109 0.3838 0.054 Uiso 1 1 calc R
C69 C 0.2494(5) 0.47341(18) 0.8004(4) 0.0489(16) Uani 1 1 d .
H69A H 0.2297 0.4662 0.7488 0.073 Uiso 1 1 calc GR
H69B H 0.3172 0.4842 0.8104 0.073 Uiso 1 1 calc GR
H69C H 0.2021 0.4922 0.8115 0.073 Uiso 1 1 calc GR
C17 C 0.9588(5) 0.48141(18) 0.3767(3) 0.0422(15) Uani 1 1 d .
H17A H 0.8948 0.4928 0.3828 0.051 Uiso 1 1 calc R
H17B H 1.0089 0.5020 0.3806 0.051 Uiso 1 1 calc R
C73 C 0.2760(5) 0.41869(19) 0.4075(4) 0.0459(16) Uani 1 1 d .
H73 H 0.2989 0.4419 0.3915 0.055 Uiso 1 1 calc R
C11 C 1.0900(5) 0.47336(18) 0.1452(4) 0.0439(15) Uani 1 1 d .
H11A H 1.1214 0.4966 0.1698 0.053 Uiso 1 1 calc R
H11B H 1.0576 0.4801 0.0943 0.053 Uiso 1 1 calc R
C27 C 0.7519(5) 0.32611(18) 0.3598(3) 0.0377(13) Uani 1 1 d .
H27 H 0.8061 0.3429 0.3494 0.045 Uiso 1 1 calc R
C64 C 0.0335(4) 0.36396(19) 0.7714(4) 0.0397(14) Uani 1 1 d .
C58 C 0.4276(5) 0.27252(17) 0.8931(3) 0.0395(14) Uani 1 1 d .
H58A H 0.4694 0.2493 0.8982 0.047 Uiso 1 1 calc R
H58B H 0.3616 0.2656 0.9031 0.047 Uiso 1 1 calc R
C29 C 0.7543(6) 0.28821(19) 0.3175(4) 0.0505(17) Uani 1 1 d .
H29A H 0.7158 0.2689 0.3372 0.076 Uiso 1 1 calc GR
H29B H 0.8240 0.2797 0.3233 0.076 Uiso 1 1 calc GR
H29C H 0.7245 0.2921 0.2656 0.076 Uiso 1 1 calc GR
C14 C 0.8138(6) 0.4279(2) 0.4403(4) 0.0566(19) Uani 1 1 d .
H14A H 0.8121 0.4474 0.4780 0.068 Uiso 1 1 calc R
H14B H 0.7797 0.4051 0.4537 0.068 Uiso 1 1 calc R
C70 C 0.2754(5) 0.4502(2) 0.9313(4) 0.0521(17) Uani 1 1 d .
H70A H 0.2289 0.4700 0.9395 0.078 Uiso 1 1 calc GR
H70B H 0.3442 0.4599 0.9431 0.078 Uiso 1 1 calc GR
H70C H 0.2701 0.4284 0.9626 0.078 Uiso 1 1 calc GR
C13 C 0.7518(5) 0.44305(19) 0.3643(3) 0.0435(15) Uani 1 1 d .
H13A H 0.6792 0.4395 0.3623 0.052 Uiso 1 1 calc R
H13B H 0.7642 0.4705 0.3609 0.052 Uiso 1 1 calc R
C19 C 0.5434(4) 0.3971(2) 0.2601(4) 0.0426(15) Uani 1 1 d .
C32 C 0.6615(5) 0.38184(19) -0.1175(3) 0.0409(14) Uani 1 1 d .
H32 H 0.6106 0.3959 -0.1491 0.049 Uiso 1 1 calc R
C57 C 0.4796(5) 0.3023(2) 0.9515(4) 0.0491(17) Uani 1 1 d .
H57A H 0.4863 0.2911 1.0007 0.059 Uiso 1 1 calc R
H57B H 0.5482 0.3072 0.9442 0.059 Uiso 1 1 calc R
C15 C 0.9253(6) 0.41769(19) 0.4428(4) 0.0516(18) Uani 1 1 d .
H15A H 0.9277 0.4009 0.4009 0.062 Uiso 1 1 calc R
H15B H 0.9517 0.4031 0.4880 0.062 Uiso 1 1 calc R
C54 C 0.2385(5) 0.3228(2) 0.8822(4) 0.0469(16) Uani 1 1 d .
H54A H 0.2398 0.2948 0.8836 0.056 Uiso 1 1 calc R
H54B H 0.1693 0.3310 0.8828 0.056 Uiso 1 1 calc R
C80 C 0.4041(6) 0.4286(2) 0.5287(4) 0.0545(19) Uani 1 1 d .
H80 H 0.4328 0.4133 0.5732 0.065 Uiso 1 1 calc R
C63 C -0.0492(4) 0.3824(2) 0.7921(4) 0.0429(15) Uani 1 1 d .
H63 H -0.1135 0.3709 0.7806 0.051 Uiso 1 1 calc R
C52 C 0.5408(5) 0.25850(19) 0.6568(4) 0.0497(17) Uani 1 1 d .
H52A H 0.5612 0.2346 0.6836 0.060 Uiso 1 1 calc R
H52B H 0.5034 0.2518 0.6070 0.060 Uiso 1 1 calc R
C65 C 0.0156(5) 0.3267(2) 0.7272(4) 0.0469(16) Uani 1 1 d .
H65 H 0.0812 0.3179 0.7176 0.056 Uiso 1 1 calc R
C23 C 0.4591(5) 0.3825(2) 0.2840(4) 0.0488(17) Uani 1 1 d .
H23 H 0.3956 0.3943 0.2684 0.059 Uiso 1 1 calc R
C24 C 0.4682(5) 0.3506(2) 0.3309(4) 0.0545(19) Uani 1 1 d .
H24 H 0.4112 0.3412 0.3466 0.065 Uiso 1 1 calc R
C7 C 0.9646(5) 0.4229(3) 0.0237(4) 0.057(2) Uani 1 1 d .
H7A H 0.9749 0.4506 0.0220 0.068 Uiso 1 1 calc R
H7B H 0.9248 0.4149 -0.0246 0.068 Uiso 1 1 calc R
C48 C 0.4364(5) 0.3113(3) 0.5326(4) 0.065(2) Uani 1 1 d .
H48A H 0.3998 0.3195 0.4835 0.077 Uiso 1 1 calc R
H48B H 0.4328 0.2833 0.5346 0.077 Uiso 1 1 calc R
C28 C 0.7749(6) 0.3178(2) 0.4451(4) 0.060(2) Uani 1 1 d .
H28A H 0.7768 0.3417 0.4719 0.090 Uiso 1 1 calc GR
H28B H 0.8400 0.3051 0.4597 0.090 Uiso 1 1 calc GR
H28C H 0.7222 0.3015 0.4565 0.090 Uiso 1 1 calc GR
O2 O 0.2661(9) 0.2720(3) 0.1147(4) 0.120(3) Uani 1 1 d .
C10 C 1.1737(5) 0.4435(2) 0.1440(4) 0.0514(17) Uani 1 1 d .
H10A H 1.2178 0.4532 0.1126 0.062 Uiso 1 1 calc R
H10B H 1.2152 0.4409 0.1941 0.062 Uiso 1 1 calc R
C51 C 0.6362(5) 0.2812(2) 0.6513(4) 0.0564(19) Uani 1 1 d .
H51A H 0.6802 0.2830 0.7007 0.068 Uiso 1 1 calc R
H51B H 0.6732 0.2668 0.6203 0.068 Uiso 1 1 calc R
C55 C 0.3112(7) 0.3381(2) 0.9526(4) 0.066(2) Uani 1 1 d .
H55A H 0.3047 0.3218 0.9942 0.080 Uiso 1 1 calc R
H55B H 0.2887 0.3639 0.9627 0.080 Uiso 1 1 calc R
C16 C 0.9960(6) 0.4521(2) 0.4404(4) 0.0504(17) Uani 1 1 d .
H16A H 1.0624 0.4423 0.4361 0.061 Uiso 1 1 calc R
H16B H 1.0055 0.4657 0.4876 0.061 Uiso 1 1 calc R
C20 C 0.5292(5) 0.4311(2) 0.2065(4) 0.0515(18) Uani 1 1 d .
H20 H 0.5952 0.4367 0.1938 0.062 Uiso 1 1 calc R
C50 C 0.6168(5) 0.3212(2) 0.6201(4) 0.0567(19) Uani 1 1 d .
H50A H 0.5865 0.3364 0.6541 0.068 Uiso 1 1 calc R
H50B H 0.6822 0.3329 0.6183 0.068 Uiso 1 1 calc R
C9 C 1.1353(5) 0.4040(2) 0.1162(5) 0.059(2) Uani 1 1 d .
H9A H 1.1941 0.3873 0.1183 0.070 Uiso 1 1 calc R
H9B H 1.0960 0.3935 0.1502 0.070 Uiso 1 1 calc R
C38 C 0.9774(6) 0.3012(2) -0.0194(4) 0.064(2) Uani 1 1 d .
H38A H 0.9455 0.2840 -0.0587 0.095 Uiso 1 1 calc GR
H38B H 1.0322 0.2880 0.0137 0.095 Uiso 1 1 calc GR
H38C H 1.0041 0.3233 -0.0405 0.095 Uiso 1 1 calc GR
C56 C 0.4251(6) 0.3402(2) 0.9499(4) 0.056(2) Uani 1 1 d .
H56A H 0.4308 0.3539 0.9048 0.068 Uiso 1 1 calc R
H56B H 0.4604 0.3556 0.9919 0.068 Uiso 1 1 calc R
C8 C 1.0701(6) 0.4024(3) 0.0386(5) 0.067(2) Uani 1 1 d .
H8A H 1.0585 0.3754 0.0251 0.081 Uiso 1 1 calc R
H8B H 1.1094 0.4135 0.0051 0.081 Uiso 1 1 calc R
C37 C 0.8488(7) 0.27965(19) 0.0571(5) 0.066(2) Uani 1 1 d .
H37A H 0.8022 0.2889 0.0862 0.100 Uiso 1 1 calc GR
H37B H 0.9018 0.2647 0.0883 0.100 Uiso 1 1 calc GR
H37C H 0.8123 0.2638 0.0172 0.100 Uiso 1 1 calc GR
C82 C 0.3601(8) 0.4662(2) 0.5536(5) 0.080(3) Uani 1 1 d .
H82A H 0.3410 0.4833 0.5117 0.119 Uiso 1 1 calc GR
H82B H 0.4110 0.4785 0.5916 0.119 Uiso 1 1 calc GR
H82C H 0.3008 0.4604 0.5732 0.119 Uiso 1 1 calc GR
C67 C -0.0591(6) 0.3339(3) 0.6518(4) 0.068(2) Uani 1 1 d .
H67A H -0.1273 0.3371 0.6597 0.102 Uiso 1 1 calc GR
H67B H -0.0574 0.3123 0.6194 0.102 Uiso 1 1 calc GR
H67C H -0.0391 0.3569 0.6294 0.102 Uiso 1 1 calc GR
C81 C 0.4895(7) 0.4374(3) 0.4887(5) 0.073(3) Uani 1 1 d .
H81A H 0.5217 0.4137 0.4790 0.109 Uiso 1 1 calc GR
H81B H 0.5394 0.4538 0.5195 0.109 Uiso 1 1 calc GR
H81C H 0.4616 0.4503 0.4424 0.109 Uiso 1 1 calc GR
C21 C 0.4525(6) 0.4197(3) 0.1349(5) 0.072(3) Uani 1 1 d .
H21A H 0.4752 0.3964 0.1152 0.109 Uiso 1 1 calc GR
H21B H 0.4480 0.4400 0.0988 0.109 Uiso 1 1 calc GR
H21C H 0.3863 0.4155 0.1459 0.109 Uiso 1 1 calc GR
C22 C 0.4937(7) 0.4672(2) 0.2415(5) 0.074(3) Uani 1 1 d .
H22A H 0.4302 0.4619 0.2558 0.111 Uiso 1 1 calc GR
H22B H 0.4840 0.4879 0.2059 0.111 Uiso 1 1 calc GR
H22C H 0.5446 0.4744 0.2847 0.111 Uiso 1 1 calc GR
C66 C -0.0285(8) 0.2947(2) 0.7675(5) 0.075(3) Uani 1 1 d .
H66A H 0.0210 0.2874 0.8115 0.112 Uiso 1 1 calc GR
H66B H -0.0447 0.2728 0.7352 0.112 Uiso 1 1 calc GR
H66C H -0.0896 0.3038 0.7814 0.112 Uiso 1 1 calc GR
C49 C 0.5487(6) 0.3237(3) 0.5443(4) 0.084(3) Uani 1 1 d .
H49A H 0.5798 0.3083 0.5110 0.101 Uiso 1 1 calc R
H49B H 0.5495 0.3503 0.5279 0.101 Uiso 1 1 calc R
C85 C 1.3126(8) 0.5775(3) 0.3180(6) 0.082(3) Uani 1 1 d .
H85 H 1.3426 0.5989 0.3006 0.098 Uiso 1 1 calc R
C41 C 0.5656(8) 0.4393(3) -0.0307(10) 0.144(7) Uani 1 1 d .
H41A H 0.5327 0.4506 -0.0776 0.216 Uiso 1 1 calc GR
H41B H 0.5531 0.4551 0.0093 0.216 Uiso 1 1 calc GR
H41C H 0.5386 0.4139 -0.0268 0.216 Uiso 1 1 calc GR
C83 C 1.2488(10) 0.5184(3) 0.3152(6) 0.098(4) Uani 1 1 d .
H83 H 1.2265 0.4944 0.2953 0.118 Uiso 1 1 calc R
C78 C 0.1594(9) 0.2803(2) 0.4225(7) 0.103(4) Uani 1 1 d .
H78A H 0.1032 0.2839 0.3806 0.154 Uiso 1 1 calc GR
H78B H 0.1520 0.2559 0.4457 0.154 Uiso 1 1 calc GR
H78C H 0.2227 0.2806 0.4059 0.154 Uiso 1 1 calc GR
C87 C 0.1881(10) 0.2541(4) 0.1437(7) 0.107(4) Uani 1 1 d .
H87A H 0.2118 0.2295 0.1662 0.128 Uiso 1 1 calc R
H87B H 0.1280 0.2497 0.1043 0.128 Uiso 1 1 calc R
C79 C 0.0553(8) 0.3183(3) 0.4885(8) 0.106(4) Uani 1 1 d .
H79A H 0.0509 0.3426 0.5129 0.159 Uiso 1 1 calc GR
H79B H 0.0377 0.2978 0.5185 0.159 Uiso 1 1 calc GR
H79C H 0.0087 0.3183 0.4407 0.159 Uiso 1 1 calc GR
C86 C 1.2503(9) 0.5773(4) 0.3687(7) 0.102(4) Uani 1 1 d .
H86 H 1.2369 0.5977 0.3981 0.123 Uiso 1 1 calc R
C90 C 0.3009(10) 0.3051(3) 0.1600(6) 0.101(4) Uani 1 1 d .
H90A H 0.3735 0.3027 0.1821 0.121 Uiso 1 1 calc R
H90B H 0.2907 0.3284 0.1297 0.121 Uiso 1 1 calc R
C40 C 0.7102(11) 0.4680(3) -0.0707(7) 0.119(5) Uani 1 1 d .
H40A H 0.7819 0.4651 -0.0698 0.178 Uiso 1 1 calc GR
H40B H 0.6985 0.4926 -0.0499 0.178 Uiso 1 1 calc GR
H40C H 0.6716 0.4665 -0.1212 0.178 Uiso 1 1 calc GR
C84 C 1.3215(9) 0.5379(4) 0.2975(8) 0.128(5) Uani 1 1 d .
H84 H 1.3719 0.5279 0.2750 0.153 Uiso 1 1 calc R
C89 C 0.2445(12) 0.3075(3) 0.2168(7) 0.115(5) Uani 1 1 d .
H89A H 0.2169 0.3334 0.2185 0.138 Uiso 1 1 calc R
H89B H 0.2884 0.3018 0.2650 0.138 Uiso 1 1 calc R
O1 O 1.2092(12) 0.5372(5) 0.3660(6) 0.255(10) Uani 1 1 d .
C88 C 0.1636(9) 0.2800(5) 0.1992(9) 0.157(7) Uani 1 1 d .
H88A H 0.0989 0.2930 0.1797 0.189 Uiso 1 1 calc R
H88B H 0.1578 0.2657 0.2435 0.189 Uiso 1 1 calc R

loop_
_atom_site_aniso_label
_atom_site_aniso_U_11
_atom_site_aniso_U_22
_atom_site_aniso_U_33
_atom_site_aniso_U_23
_atom_site_aniso_U_13
_atom_site_aniso_U_12
Fe1 0.0208(3) 0.0259(4) 0.0222(4) -0.0004(3) 0.0049(3) -0.0012(3)
Fe2 0.0247(4) 0.0260(4) 0.0225(4) 0.0013(3) 0.0043(3) 0.0027(3)
Cl2 0.0312(7) 0.0421(8) 0.0380(8) -0.0040(6) 0.0020(6) -0.0123(6)
Cl1 0.0298(7) 0.0420(8) 0.0371(8) 0.0058(6) 0.0034(6) 0.0105(6)
Cl4 0.0324(7) 0.0470(8) 0.0358(8) -0.0064(6) 0.0055(6) -0.0108(6)
Cl3 0.0407(8) 0.0438(8) 0.0334(8) 0.0050(6) 0.0009(6) 0.0161(6)
N1 0.024(2) 0.026(2) 0.021(2) 0.0005(17) 0.0036(17) 0.0027(17)
N4 0.025(2) 0.029(2) 0.027(2) -0.0013(18) 0.0037(18) 0.0020(18)
N5 0.024(2) 0.030(2) 0.024(2) -0.0008(18) 0.0033(18) -0.0024(18)
N2 0.021(2) 0.036(2) 0.024(2) -0.0002(19) 0.0052(18) 0.0043(18)
N6 0.023(2) 0.029(2) 0.024(2) 0.0031(18) 0.0055(18) 0.0055(17)
N3 0.024(2) 0.027(2) 0.027(2) -0.0001(18) 0.0059(18) 0.0042(17)
C1 0.029(3) 0.024(2) 0.024(3) 0.002(2) -0.002(2) 0.006(2)
C42 0.024(3) 0.028(3) 0.027(3) 0.001(2) 0.000(2) 0.000(2)
C2 0.036(3) 0.023(3) 0.030(3) -0.003(2) -0.002(2) 0.000(2)
C5 0.019(2) 0.030(3) 0.028(3) 0.003(2) 0.003(2) 0.001(2)
C4 0.025(3) 0.027(3) 0.039(3) 0.004(2) 0.003(2) -0.001(2)
C43 0.029(3) 0.027(3) 0.035(3) 0.003(2) -0.003(2) 0.003(2)
C46 0.022(3) 0.034(3) 0.031(3) -0.007(2) 0.005(2) 0.002(2)
C3 0.028(3) 0.028(3) 0.049(4) -0.006(3) -0.003(3) -0.006(2)
C44 0.032(3) 0.024(3) 0.043(3) 0.005(2) -0.001(3) 0.008(2)
C68 0.037(3) 0.036(3) 0.034(3) 0.001(2) 0.010(3) 0.006(2)
C12 0.026(3) 0.028(3) 0.026(3) 0.002(2) 0.005(2) 0.005(2)
C6 0.022(3) 0.038(3) 0.029(3) 0.004(2) 0.006(2) 0.000(2)
C59 0.030(3) 0.035(3) 0.028(3) 0.009(2) 0.011(2) 0.009(2)
C53 0.026(3) 0.030(3) 0.033(3) 0.003(2) 0.007(2) 0.001(2)
C71 0.032(3) 0.033(3) 0.022(3) -0.001(2) 0.007(2) -0.002(2)
C75 0.032(3) 0.048(4) 0.029(3) -0.004(3) -0.003(2) 0.004(3)
C33 0.050(4) 0.054(4) 0.030(3) -0.013(3) 0.005(3) -0.010(3)
C45 0.030(3) 0.030(3) 0.038(3) -0.010(2) 0.000(2) 0.007(2)
C60 0.032(3) 0.040(3) 0.029(3) 0.003(2) 0.008(2) 0.005(2)
C47 0.026(3) 0.040(3) 0.026(3) -0.007(2) 0.002(2) 0.004(2)
C18 0.029(3) 0.042(3) 0.024(3) -0.006(2) 0.011(2) -0.003(2)
C74 0.056(4) 0.050(4) 0.024(3) 0.004(3) 0.003(3) 0.006(3)
C30 0.025(3) 0.034(3) 0.023(3) -0.002(2) 0.007(2) -0.001(2)
C35 0.041(3) 0.036(3) 0.029(3) -0.001(2) 0.008(3) 0.005(2)
C34 0.052(4) 0.038(3) 0.035(3) -0.011(3) 0.014(3) -0.001(3)
C31 0.029(3) 0.042(3) 0.023(3) 0.003(2) 0.005(2) -0.002(2)
C76 0.028(3) 0.034(3) 0.032(3) -0.001(2) 0.008(2) 0.001(2)
C77 0.034(3) 0.033(3) 0.039(3) -0.001(3) 0.004(3) -0.004(2)
C72 0.042(3) 0.039(3) 0.032(3) -0.001(2) 0.012(3) -0.006(3)
C39 0.035(3) 0.044(3) 0.030(3) 0.002(3) -0.002(2) 0.010(3)
C36 0.060(4) 0.039(3) 0.036(3) -0.001(3) 0.009(3) 0.021(3)
C61 0.040(3) 0.050(4) 0.038(3) -0.005(3) 0.013(3) 0.011(3)
C26 0.029(3) 0.048(3) 0.026(3) -0.005(2) 0.005(2) -0.010(2)
C62 0.035(3) 0.059(4) 0.047(4) -0.001(3) 0.014(3) 0.019(3)
C25 0.037(3) 0.067(4) 0.032(3) -0.002(3) 0.010(3) -0.015(3)
C69 0.050(4) 0.037(3) 0.059(4) 0.003(3) 0.011(3) 0.000(3)
C17 0.054(4) 0.035(3) 0.035(3) -0.007(3) 0.004(3) -0.001(3)
C73 0.061(4) 0.042(3) 0.038(4) 0.006(3) 0.020(3) -0.003(3)
C11 0.032(3) 0.038(3) 0.064(4) -0.008(3) 0.015(3) -0.012(3)
C27 0.034(3) 0.045(3) 0.033(3) 0.009(3) 0.007(3) -0.009(3)
C64 0.030(3) 0.050(4) 0.040(3) 0.004(3) 0.009(3) 0.005(3)
C58 0.039(3) 0.036(3) 0.044(4) 0.014(3) 0.008(3) 0.006(3)
C29 0.051(4) 0.038(3) 0.061(5) 0.006(3) 0.010(3) -0.001(3)
C14 0.074(5) 0.066(5) 0.031(4) -0.013(3) 0.016(3) -0.008(4)
C70 0.043(4) 0.068(5) 0.044(4) -0.010(3) 0.007(3) -0.001(3)
C13 0.046(4) 0.050(4) 0.037(3) -0.016(3) 0.015(3) 0.000(3)
C19 0.025(3) 0.062(4) 0.042(4) -0.005(3) 0.010(3) 0.006(3)
C32 0.038(3) 0.055(4) 0.029(3) 0.002(3) 0.005(3) 0.001(3)
C57 0.046(4) 0.069(5) 0.028(3) 0.010(3) -0.001(3) -0.008(3)
C15 0.083(5) 0.040(4) 0.025(3) -0.005(3) -0.003(3) 0.003(3)
C54 0.042(4) 0.061(4) 0.041(4) 0.022(3) 0.018(3) 0.017(3)
C80 0.076(5) 0.051(4) 0.035(4) -0.007(3) 0.007(3) -0.033(4)
C63 0.023(3) 0.066(4) 0.039(3) -0.002(3) 0.005(3) 0.004(3)
C52 0.050(4) 0.045(4) 0.056(4) -0.012(3) 0.013(3) 0.023(3)
C65 0.029(3) 0.058(4) 0.054(4) -0.010(3) 0.008(3) -0.005(3)
C23 0.030(3) 0.074(5) 0.046(4) -0.002(3) 0.017(3) 0.007(3)
C24 0.032(3) 0.087(5) 0.050(4) -0.006(4) 0.019(3) -0.013(3)
C7 0.047(4) 0.099(6) 0.026(3) -0.007(3) 0.012(3) -0.033(4)
C48 0.051(4) 0.111(7) 0.032(4) -0.001(4) 0.008(3) 0.045(4)
C28 0.052(4) 0.083(6) 0.043(4) 0.023(4) 0.007(3) -0.009(4)
O2 0.200(10) 0.102(6) 0.059(4) -0.015(4) 0.029(5) 0.049(6)
C10 0.027(3) 0.069(5) 0.057(4) 0.007(4) 0.008(3) -0.004(3)
C51 0.039(4) 0.073(5) 0.059(5) -0.007(4) 0.014(3) 0.017(3)
C55 0.105(7) 0.072(5) 0.026(3) 0.008(3) 0.022(4) 0.030(5)
C16 0.057(4) 0.051(4) 0.035(3) -0.015(3) -0.009(3) 0.013(3)
C20 0.033(3) 0.069(5) 0.053(4) 0.011(4) 0.010(3) 0.018(3)
C50 0.038(4) 0.077(5) 0.063(5) 0.007(4) 0.026(3) 0.009(3)
C9 0.041(4) 0.058(4) 0.088(6) 0.008(4) 0.036(4) 0.009(3)
C38 0.064(5) 0.067(5) 0.059(5) -0.011(4) 0.011(4) 0.039(4)
C56 0.085(6) 0.052(4) 0.023(3) 0.001(3) -0.008(3) -0.016(4)
C8 0.047(4) 0.094(6) 0.071(6) -0.025(5) 0.035(4) -0.021(4)
C37 0.103(7) 0.031(4) 0.060(5) 0.006(3) 0.006(5) 0.016(4)
C82 0.135(9) 0.047(4) 0.065(5) -0.013(4) 0.041(6) -0.033(5)
C67 0.067(5) 0.085(6) 0.047(5) -0.014(4) 0.003(4) -0.023(4)
C81 0.074(6) 0.088(6) 0.051(5) 0.004(4) 0.005(4) -0.041(5)
C21 0.062(5) 0.097(7) 0.055(5) 0.005(5) 0.006(4) 0.041(5)
C22 0.059(5) 0.060(5) 0.095(7) -0.002(5) -0.001(5) 0.011(4)
C66 0.098(7) 0.058(5) 0.068(6) 0.002(4) 0.016(5) -0.013(5)
C49 0.058(5) 0.158(10) 0.046(5) 0.036(5) 0.028(4) 0.048(6)
C85 0.085(7) 0.082(7) 0.088(7) 0.017(5) 0.039(6) -0.003(5)
C41 0.094(8) 0.046(5) 0.33(2) -0.037(8) 0.125(11) -0.003(5)
C83 0.149(11) 0.067(6) 0.080(7) -0.024(5) 0.026(7) -0.052(7)
C78 0.161(11) 0.034(4) 0.141(10) -0.032(5) 0.095(9) -0.024(5)
C87 0.105(9) 0.107(9) 0.084(8) -0.023(7) -0.034(7) 0.043(7)
C79 0.101(8) 0.045(5) 0.200(13) 0.001(6) 0.095(9) 0.001(5)
C86 0.100(8) 0.116(9) 0.102(9) 0.002(7) 0.045(7) 0.028(7)
C90 0.164(11) 0.069(6) 0.082(7) 0.009(5) 0.052(8) 0.042(7)
C40 0.189(13) 0.043(5) 0.161(12) -0.010(6) 0.117(11) -0.008(6)
C84 0.072(7) 0.136(11) 0.180(14) -0.084(10) 0.039(8) -0.013(7)
C89 0.196(14) 0.082(7) 0.086(8) -0.021(6) 0.073(9) -0.015(8)
O1 0.303(17) 0.38(2) 0.110(8) -0.103(11) 0.098(10) -0.247(17)
C88 0.075(8) 0.224(17) 0.176(14) -0.134(14) 0.035(9) -0.013(9)

loop_
_atom_type_symbol
_atom_type_description
_atom_type_scat_dispersion_real
_atom_type_scat_dispersion_imag
_atom_type_scat_source
C C 0.0033 0.0016 'International Tables Vol C Tables 4.2.6.8 and 6.1.1.4'
H H 0.0000 0.0000 'International Tables Vol C Tables 4.2.6.8 and 6.1.1.4'
Cl Cl 0.1484 0.1585 'International Tables Vol C Tables 4.2.6.8 and 6.1.1.4'
Fe Fe 0.3463 0.8444 'International Tables Vol C Tables 4.2.6.8 and 6.1.1.4'
N N 0.0061 0.0033 'International Tables Vol C Tables 4.2.6.8 and 6.1.1.4'
O O 0.0106 0.0060 'International Tables Vol C Tables 4.2.6.8 and 6.1.1.4'

loop_
_geom_angle_atom_site_label_1
_geom_angle_atom_site_label_2
_geom_angle_atom_site_label_3
_geom_angle
Cl2 Fe1 Cl1 119.24(6)
N1 Fe1 Cl2 152.86(12)
N1 Fe1 Cl1 87.87(12)
N1 Fe1 N2 74.05(16)
N1 Fe1 N3 73.83(16)
N2 Fe1 Cl2 96.70(12)
N2 Fe1 Cl1 103.31(12)
N3 Fe1 Cl2 100.90(13)
N3 Fe1 Cl1 99.15(12)
N3 Fe1 N2 139.70(17)
Cl3 Fe2 Cl4 120.43(6)
N4 Fe2 Cl4 88.61(13)
N4 Fe2 Cl3 150.89(13)
N4 Fe2 N5 73.88(17)
N4 Fe2 N6 74.11(16)
N5 Fe2 Cl4 100.40(12)
N5 Fe2 Cl3 100.44(12)
N5 Fe2 N6 140.76(16)
N6 Fe2 Cl4 100.90(12)
N6 Fe2 Cl3 96.58(12)
C1 N1 Fe1 118.6(3)
C1 N1 C5 122.5(5)
C5 N1 Fe1 117.1(3)
C42 N4 Fe2 118.1(3)
C46 N4 Fe2 118.6(4)
C46 N4 C42 122.1(5)
C71 N5 Fe2 123.4(3)
C47 N5 Fe2 116.1(4)
C47 N5 C71 120.5(4)
C12 N2 Fe1 116.9(3)
C12 N2 C18 120.2(4)
C18 N2 Fe1 122.8(3)
C59 N6 Fe2 123.3(3)
C53 N6 Fe2 117.0(3)
C53 N6 C59 119.7(4)
C6 N3 Fe1 115.3(4)
C6 N3 C30 121.1(4)
C30 N3 Fe1 123.3(3)
N1 C1 C2 121.7(5)
N1 C1 C12 111.6(4)
C2 C1 C12 126.7(5)
N4 C42 C43 121.5(5)
N4 C42 C53 111.6(4)
C43 C42 C53 126.8(5)
C1 C2 C17 127.5(5)
C3 C2 C1 115.1(5)
C3 C2 C17 117.3(5)
N1 C5 C4 119.8(5)
N1 C5 C6 112.3(4)
C4 C5 C6 127.8(5)
C5 C4 C11 126.3(5)
C3 C4 C5 116.2(5)
C3 C4 C11 117.5(5)
C42 C43 C44 115.1(5)
C42 C43 C58 127.9(5)
C44 C43 C58 117.0(5)
N4 C46 C45 120.3(5)
N4 C46 C47 111.7(5)
C45 C46 C47 127.9(5)
C2 C3 H3 117.8
C4 C3 C2 124.5(5)
C4 C3 H3 117.8
C43 C44 H44 117.8
C45 C44 C43 124.4(5)
C45 C44 H44 117.8
C60 C68 H68 108.5
C60 C68 C69 110.7(5)
C60 C68 C70 112.3(5)
C69 C68 H68 108.5
C69 C68 C70 108.3(5)
C70 C68 H68 108.5
N2 C12 C1 115.1(4)
N2 C12 C13 124.0(5)
C13 C12 C1 120.8(5)
N3 C6 C5 115.2(5)
N3 C6 C7 122.8(5)
C5 C6 C7 122.1(5)
C60 C59 N6 119.3(5)
C60 C59 C64 122.5(5)
C64 C59 N6 118.1(5)
N6 C53 C42 115.5(5)
N6 C53 C54 123.4(5)
C54 C53 C42 121.1(5)
C76 C71 N5 118.0(5)
C72 C71 N5 120.6(5)
C72 C71 C76 121.2(5)
C74 C75 H75 119.3
C74 C75 C76 121.5(6)
C76 C75 H75 119.3
C34 C33 H33 120.3
C34 C33 C32 119.4(6)
C32 C33 H33 120.3
C46 C45 C52 127.3(6)
C44 C45 C46 116.5(5)
C44 C45 C52 116.1(5)
C59 C60 C68 122.7(5)
C59 C60 C61 116.8(5)
C61 C60 C68 120.5(5)
N5 C47 C46 116.0(5)
N5 C47 C48 123.7(5)
C46 C47 C48 120.2(5)
C26 C18 N2 119.7(5)
C26 C18 C19 122.1(5)
C19 C18 N2 118.1(5)
C75 C74 H74 120.0
C75 C74 C73 120.0(6)
C73 C74 H74 120.0
C35 C30 N3 120.9(5)
C35 C30 C31 121.5(5)
C31 C30 N3 117.4(5)
C30 C35 C36 121.7(5)
C34 C35 C30 118.1(5)
C34 C35 C36 120.2(5)
C33 C34 C35 122.0(6)
C33 C34 H34 119.0
C35 C34 H34 119.0
C30 C31 C39 122.3(5)
C32 C31 C30 117.5(5)
C32 C31 C39 120.2(5)
C71 C76 C77 122.6(5)
C75 C76 C71 117.8(5)
C75 C76 C77 119.6(5)
C76 C77 H77 108.3
C76 C77 C78 111.9(6)
C78 C77 H77 108.3
C79 C77 C76 111.3(6)
C79 C77 H77 108.3
C79 C77 C78 108.6(7)
C71 C72 C80 122.8(5)
C73 C72 C71 118.0(6)
C73 C72 C80 119.2(6)
C31 C39 H39 107.5
C41 C39 C31 111.8(6)
C41 C39 H39 107.5
C41 C39 C40 110.3(8)
C40 C39 C31 112.0(6)
C40 C39 H39 107.5
C35 C36 H36 108.2
C35 C36 C38 110.8(5)
C35 C36 C37 110.0(6)
C38 C36 H36 108.2
C38 C36 C37 111.4(6)
C37 C36 H36 108.2
C60 C61 H61 119.0
C62 C61 C60 122.0(6)
C62 C61 H61 119.0
C18 C26 C27 122.2(5)
C25 C26 C18 117.2(6)
C25 C26 C27 120.6(6)
C61 C62 H62 120.1
C61 C62 C63 119.7(6)
C63 C62 H62 120.1
C26 C25 H25 118.9
C24 C25 C26 122.2(7)
C24 C25 H25 118.9
C68 C69 H69A 109.5
C68 C69 H69B 109.5
C68 C69 H69C 109.5
H69A C69 H69B 109.5
H69A C69 H69C 109.5
H69B C69 H69C 109.5
C2 C17 H17A 109.0
C2 C17 H17B 109.0
C2 C17 C16 113.0(5)
H17A C17 H17B 107.8
C16 C17 H17A 109.0
C16 C17 H17B 109.0
C74 C73 C72 121.5(6)
C74 C73 H73 119.2
C72 C73 H73 119.2
C4 C11 H11A 108.9
C4 C11 H11B 108.9
C4 C11 C10 113.6(5)
H11A C11 H11B 107.7
C10 C11 H11A 108.9
C10 C11 H11B 108.9
C26 C27 H27 108.2
C26 C27 C29 111.2(5)
C26 C27 C28 111.5(5)
C29 C27 H27 108.2
C29 C27 C28 109.4(6)
C28 C27 H27 108.2
C59 C64 C65 123.2(5)
C63 C64 C59 117.2(6)
C63 C64 C65 119.5(6)
C43 C58 H58A 108.9
C43 C58 H58B 108.9
C43 C58 C57 113.5(5)
H58A C58 H58B 107.7
C57 C58 H58A 108.9
C57 C58 H58B 108.9
C27 C29 H29A 109.5
C27 C29 H29B 109.5
C27 C29 H29C 109.5
H29A C29 H29B 109.5
H29A C29 H29C 109.5
H29B C29 H29C 109.5
H14A C14 H14B 107.4
C13 C14 H14A 108.4
C13 C14 H14B 108.4
C15 C14 H14A 108.4
C15 C14 H14B 108.4
C15 C14 C13 115.6(6)
C68 C70 H70A 109.5
C68 C70 H70B 109.5
C68 C70 H70C 109.5
H70A C70 H70B 109.5
H70A C70 H70C 109.5
H70B C70 H70C 109.5
C12 C13 C14 113.0(5)
C12 C13 H13A 109.0
C12 C13 H13B 109.0
C14 C13 H13A 109.0
C14 C13 H13B 109.0
H13A C13 H13B 107.8
C18 C19 C20 123.0(5)
C23 C19 C18 117.6(6)
C23 C19 C20 119.4(6)
C33 C32 H32 119.2
C31 C32 C33 121.6(6)
C31 C32 H32 119.2
C58 C57 H57A 108.4
C58 C57 H57B 108.4
H57A C57 H57B 107.5
C56 C57 C58 115.4(5)
C56 C57 H57A 108.4
C56 C57 H57B 108.4
C14 C15 H15A 108.5
C14 C15 H15B 108.5
C14 C15 C16 115.3(6)
H15A C15 H15B 107.5
C16 C15 H15A 108.5
C16 C15 H15B 108.5
C53 C54 H54A 108.7
C53 C54 H54B 108.7
C53 C54 C55 114.2(6)
H54A C54 H54B 107.6
C55 C54 H54A 108.7
C55 C54 H54B 108.7
C72 C80 H80 108.4
C72 C80 C82 110.5(7)
C82 C80 H80 108.4
C81 C80 C72 110.6(6)
C81 C80 H80 108.4
C81 C80 C82 110.6(6)
C62 C63 C64 121.7(6)
C62 C63 H63 119.1
C64 C63 H63 119.1
C45 C52 H52A 109.0
C45 C52 H52B 109.0
H52A C52 H52B 107.8
C51 C52 C45 112.7(5)
C51 C52 H52A 109.0
C51 C52 H52B 109.0
C64 C65 H65 108.6
C64 C65 C67 109.9(6)
C64 C65 C66 113.0(6)
C67 C65 H65 108.6
C66 C65 H65 108.6
C66 C65 C67 108.1(6)
C19 C23 H23 119.4
C24 C23 C19 121.2(6)
C24 C23 H23 119.4
C25 C24 C23 119.5(6)
C25 C24 H24 120.2
C23 C24 H24 120.2
C6 C7 H7A 109.1
C6 C7 H7B 109.1
C6 C7 C8 112.5(6)
H7A C7 H7B 107.8
C8 C7 H7A 109.1
C8 C7 H7B 109.1
C47 C48 H48A 109.2
C47 C48 H48B 109.2
C47 C48 C49 112.1(7)
H48A C48 H48B 107.9
C49 C48 H48A 109.2
C49 C48 H48B 109.2
C27 C28 H28A 109.5
C27 C28 H28B 109.5
C27 C28 H28C 109.5
H28A C28 H28B 109.5
H28A C28 H28C 109.5
H28B C28 H28C 109.5
C87 O2 C90 107.8(8)
C11 C10 H10A 108.5
C11 C10 H10B 108.5
H10A C10 H10B 107.5
C9 C10 C11 114.9(5)
C9 C10 H10A 108.5
C9 C10 H10B 108.5
C52 C51 H51A 108.5
C52 C51 H51B 108.5
H51A C51 H51B 107.5
C50 C51 C52 115.1(6)
C50 C51 H51A 108.5
C50 C51 H51B 108.5
C54 C55 H55A 108.3
C54 C55 H55B 108.3
C54 C55 C56 116.1(6)
H55A C55 H55B 107.4
C56 C55 H55A 108.3
C56 C55 H55B 108.3
C17 C16 H16A 108.3
C17 C16 H16B 108.3
C15 C16 C17 115.8(6)
C15 C16 H16A 108.3
C15 C16 H16B 108.3
H16A C16 H16B 107.4
C19 C20 H20 108.4
C19 C20 C21 108.7(7)
C19 C20 C22 111.6(6)
C21 C20 H20 108.4
C22 C20 H20 108.4
C22 C20 C21 111.2(6)
C51 C50 H50A 108.4
C51 C50 H50B 108.4
H50A C50 H50B 107.5
C49 C50 C51 115.5(8)
C49 C50 H50A 108.4
C49 C50 H50B 108.4
C10 C9 H9A 108.3
C10 C9 H9B 108.3
H9A C9 H9B 107.4
C8 C9 C10 116.0(7)
C8 C9 H9A 108.3
C8 C9 H9B 108.3
C36 C38 H38A 109.5
C36 C38 H38B 109.5
C36 C38 H38C 109.5
H38A C38 H38B 109.5
H38A C38 H38C 109.5
H38B C38 H38C 109.5
C57 C56 C55 116.1(6)
C57 C56 H56A 108.3
C57 C56 H56B 108.3
C55 C56 H56A 108.3
C55 C56 H56B 108.3
H56A C56 H56B 107.4
C7 C8 H8A 107.8
C7 C8 H8B 107.8
C9 C8 C7 118.0(6)
C9 C8 H8A 107.8
C9 C8 H8B 107.8
H8A C8 H8B 107.2
C36 C37 H37A 109.5
C36 C37 H37B 109.5
C36 C37 H37C 109.5
H37A C37 H37B 109.5
H37A C37 H37C 109.5
H37B C37 H37C 109.5
C80 C82 H82A 109.5
C80 C82 H82B 109.5
C80 C82 H82C 109.5
H82A C82 H82B 109.5
H82A C82 H82C 109.5
H82B C82 H82C 109.5
C65 C67 H67A 109.5
C65 C67 H67B 109.5
C65 C67 H67C 109.5
H67A C67 H67B 109.5
H67A C67 H67C 109.5
H67B C67 H67C 109.5
C80 C81 H81A 109.5
C80 C81 H81B 109.5
C80 C81 H81C 109.5
H81A C81 H81B 109.5
H81A C81 H81C 109.5
H81B C81 H81C 109.5
C20 C21 H21A 109.5
C20 C21 H21B 109.5
C20 C21 H21C 109.5
H21A C21 H21B 109.5
H21A C21 H21C 109.5
H21B C21 H21C 109.5
C20 C22 H22A 109.5
C20 C22 H22B 109.5
C20 C22 H22C 109.5
H22A C22 H22B 109.5
H22A C22 H22C 109.5
H22B C22 H22C 109.5
C65 C66 H66A 109.5
C65 C66 H66B 109.5
C65 C66 H66C 109.5
H66A C66 H66B 109.5
H66A C66 H66C 109.5
H66B C66 H66C 109.5
C48 C49 H49A 107.4
C48 C49 H49B 107.4
C50 C49 C48 119.6(6)
C50 C49 H49A 107.4
C50 C49 H49B 107.4
H49A C49 H49B 106.9
C86 C85 H85 127.2
C86 C85 C84 105.6(10)
C84 C85 H85 127.2
C39 C41 H41A 109.5
C39 C41 H41B 109.5
C39 C41 H41C 109.5
H41A C41 H41B 109.5
H41A C41 H41C 109.5
H41B C41 H41C 109.5
C84 C83 H83 124.5
C84 C83 O1 111.0(10)
O1 C83 H83 124.5
C77 C78 H78A 109.5
C77 C78 H78B 109.5
C77 C78 H78C 109.5
H78A C78 H78B 109.5
H78A C78 H78C 109.5
H78B C78 H78C 109.5
O2 C87 H87A 110.3
O2 C87 H87B 110.3
O2 C87 C88 107.0(11)
H87A C87 H87B 108.6
C88 C87 H87A 110.3
C88 C87 H87B 110.3
C77 C79 H79A 109.5
C77 C79 H79B 109.5
C77 C79 H79C 109.5
H79A C79 H79B 109.5
H79A C79 H79C 109.5
H79B C79 H79C 109.5
C85 C86 H86 127.6
C85 C86 O1 104.8(10)
O1 C86 H86 127.6
O2 C90 H90A 110.0
O2 C90 H90B 110.0
H90A C90 H90B 108.4
C89 C90 O2 108.4(11)
C89 C90 H90A 110.0
C89 C90 H90B 110.0
C39 C40 H40A 109.5
C39 C40 H40B 109.5
C39 C40 H40C 109.5
H40A C40 H40B 109.5
H40A C40 H40C 109.5
H40B C40 H40C 109.5
C85 C84 H84 125.4
C83 C84 C85 109.1(10)
C83 C84 H84 125.4
C90 C89 H89A 110.3
C90 C89 H89B 110.3
C90 C89 C88 107.1(10)
H89A C89 H89B 108.5
C88 C89 H89A 110.3
C88 C89 H89B 110.3
C83 O1 C86 106.1(9)
C87 C88 H88A 110.3
C87 C88 H88B 110.3
C89 C88 C87 107.2(11)
C89 C88 H88A 110.3
C89 C88 H88B 110.3
H88A C88 H88B 108.5

loop_
_geom_bond_atom_site_label_1
_geom_bond_atom_site_label_2
_geom_bond_distance
Fe1 Cl2 2.2588(15)
Fe1 Cl1 2.3327(15)
Fe1 N1 2.080(4)
Fe1 N2 2.165(4)
Fe1 N3 2.157(4)
Fe2 Cl4 2.3346(16)
Fe2 Cl3 2.2627(15)
Fe2 N4 2.086(4)
Fe2 N5 2.160(4)
Fe2 N6 2.174(4)
N1 C1 1.341(6)
N1 C5 1.344(6)
N4 C42 1.365(7)
N4 C46 1.341(6)
N5 C71 1.458(7)
N5 C47 1.288(7)
N2 C12 1.291(7)
N2 C18 1.444(6)
N6 C59 1.442(6)
N6 C53 1.285(7)
N3 C6 1.292(7)
N3 C30 1.454(7)
C1 C2 1.398(7)
C1 C12 1.504(7)
C42 C43 1.397(7)
C42 C53 1.506(7)
C2 C3 1.394(8)
C2 C17 1.519(8)
C5 C4 1.419(7)
C5 C6 1.484(8)
C4 C3 1.379(8)
C4 C11 1.519(8)
C43 C44 1.405(8)
C43 C58 1.504(8)
C46 C45 1.413(8)
C46 C47 1.488(8)
C3 H3 0.9300
C44 H44 0.9300
C44 C45 1.381(8)
C68 H68 0.9800
C68 C60 1.523(8)
C68 C69 1.532(8)
C68 C70 1.535(9)
C12 C13 1.494(7)
C6 C7 1.504(8)
C59 C60 1.396(8)
C59 C64 1.410(8)
C53 C54 1.491(8)
C71 C76 1.407(8)
C71 C72 1.400(8)
C75 H75 0.9300
C75 C74 1.368(9)
C75 C76 1.400(8)
C33 H33 0.9300
C33 C34 1.370(9)
C33 C32 1.390(9)
C45 C52 1.520(8)
C60 C61 1.410(8)
C47 C48 1.516(8)
C18 C26 1.403(8)
C18 C19 1.413(8)
C74 H74 0.9300
C74 C73 1.373(9)
C30 C35 1.406(8)
C30 C31 1.408(8)
C35 C34 1.375(8)
C35 C36 1.526(8)
C34 H34 0.9300
C31 C39 1.514(8)
C31 C32 1.385(8)
C76 C77 1.512(8)
C77 H77 0.9800
C77 C78 1.522(10)
C77 C79 1.462(10)
C72 C73 1.396(9)
C72 C80 1.523(9)
C39 H39 0.9800
C39 C41 1.476(11)
C39 C40 1.478(11)
C36 H36 0.9800
C36 C38 1.540(9)
C36 C37 1.557(10)
C61 H61 0.9300
C61 C62 1.373(9)
C26 C25 1.386(8)
C26 C27 1.516(8)
C62 H62 0.9300
C62 C63 1.374(9)
C25 H25 0.9300
C25 C24 1.382(10)
C69 H69A 0.9600
C69 H69B 0.9600
C69 H69C 0.9600
C17 H17A 0.9700
C17 H17B 0.9700
C17 C16 1.547(9)
C73 H73 0.9300
C11 H11A 0.9700
C11 H11B 0.9700
C11 C10 1.527(9)
C27 H27 0.9800
C27 C29 1.528(9)
C27 C28 1.558(9)
C64 C63 1.399(8)
C64 C65 1.514(9)
C58 H58A 0.9700
C58 H58B 0.9700
C58 C57 1.540(9)
C29 H29A 0.9600
C29 H29B 0.9600
C29 H29C 0.9600
C14 H14A 0.9700
C14 H14B 0.9700
C14 C13 1.551(10)
C14 C15 1.521(11)
C70 H70A 0.9600
C70 H70B 0.9600
C70 H70C 0.9600
C13 H13A 0.9700
C13 H13B 0.9700
C19 C23 1.390(8)
C19 C20 1.521(10)
C32 H32 0.9300
C57 H57A 0.9700
C57 H57B 0.9700
C57 C56 1.498(10)
C15 H15A 0.9700
C15 H15B 0.9700
C15 C16 1.525(10)
C54 H54A 0.9700
C54 H54B 0.9700
C54 C55 1.532(11)
C80 H80 0.9800
C80 C82 1.539(11)
C80 C81 1.516(10)
C63 H63 0.9300
C52 H52A 0.9700
C52 H52B 0.9700
C52 C51 1.519(10)
C65 H65 0.9800
C65 C67 1.540(10)
C65 C66 1.520(10)
C23 H23 0.9300
C23 C24 1.389(10)
C24 H24 0.9300
C7 H7A 0.9700
C7 H7B 0.9700
C7 C8 1.548(11)
C48 H48A 0.9700
C48 H48B 0.9700
C48 C49 1.531(12)
C28 H28A 0.9600
C28 H28B 0.9600
C28 H28C 0.9600
O2 C87 1.412(15)
O2 C90 1.433(13)
C10 H10A 0.9700
C10 H10B 0.9700
C10 C9 1.509(10)
C51 H51A 0.9700
C51 H51B 0.9700
C51 C50 1.500(11)
C55 H55A 0.9700
C55 H55B 0.9700
C55 C56 1.535(12)
C16 H16A 0.9700
C16 H16B 0.9700
C20 H20 0.9800
C20 C21 1.531(11)
C20 C22 1.526(11)
C50 H50A 0.9700
C50 H50B 0.9700
C50 C49 1.490(11)
C9 H9A 0.9700
C9 H9B 0.9700
C9 C8 1.501(11)
C38 H38A 0.9600
C38 H38B 0.9600
C38 H38C 0.9600
C56 H56A 0.9700
C56 H56B 0.9700
C8 H8A 0.9700
C8 H8B 0.9700
C37 H37A 0.9600
C37 H37B 0.9600
C37 H37C 0.9600
C82 H82A 0.9600
C82 H82B 0.9600
C82 H82C 0.9600
C67 H67A 0.9600
C67 H67B 0.9600
C67 H67C 0.9600
C81 H81A 0.9600
C81 H81B 0.9600
C81 H81C 0.9600
C21 H21A 0.9600
C21 H21B 0.9600
C21 H21C 0.9600
C22 H22A 0.9600
C22 H22B 0.9600
C22 H22C 0.9600
C66 H66A 0.9600
C66 H66B 0.9600
C66 H66C 0.9600
C49 H49A 0.9700
C49 H49B 0.9700
C85 H85 0.9300
C85 C86 1.378(13)
C85 C84 1.434(15)
C41 H41A 0.9600
C41 H41B 0.9600
C41 H41C 0.9600
C83 H83 0.9300
C83 C84 1.280(15)
C83 O1 1.339(17)
C78 H78A 0.9600
C78 H78B 0.9600
C78 H78C 0.9600
C87 H87A 0.9700
C87 H87B 0.9700
C87 C88 1.447(15)
C79 H79A 0.9600
C79 H79B 0.9600
C79 H79C 0.9600
C86 H86 0.9300
C86 O1 1.489(17)
C90 H90A 0.9700
C90 H90B 0.9700
C90 C89 1.416(14)
C40 H40A 0.9600
C40 H40B 0.9600
C40 H40C 0.9600
C84 H84 0.9300
C89 H89A 0.9700
C89 H89B 0.9700
C89 C88 1.424(16)
C88 H88A 0.9700
C88 H88B 0.9700
